data_4073411
loop_
_publ_author_name
'Jaroschik, Florian'
'Nief, Fran\,cois'
'Le Goff, Xavier-Fr\'ed\'eric'
'Ricard, Louis'

_publ_section_title
;
 Synthesis and Reactivity of Organometallic Complexes of Divalent Thulium
 with Cyclopentadienyl and Phospholyl Ligands
;
_journal_issue 14
_journal_name_full Organometallics
_journal_page_first 3552
_journal_paper_doi 10.1021/om700316a
_journal_volume 26
_journal_year 2007
_chemical_formula_sum 'C32 H66 O Si6 Tm'
_chemical_formula_weight 804.32
_chemical_name_systematic
; 
 ? 
;
_space_group_IT_number 14
_symmetry_cell_setting monoclinic
_symmetry_space_group_name_Hall '-P 2yn'
_symmetry_space_group_name_H-M 'P 1 21/n 1'
_atom_sites_solution_hydrogens geom
_atom_sites_solution_primary direct
_atom_sites_solution_secondary difmap
_audit_creation_method SHELXL-97
_cell_angle_alpha 90.00
_cell_angle_beta 97.750(1)
_cell_angle_gamma 90.00
_cell_formula_units_Z 4
_cell_length_a 11.348(1)
_cell_length_b 22.120(1)
_cell_length_c 16.841(1)
_cell_measurement_reflns_used 251
_cell_measurement_temperature 150.0(1)
_cell_measurement_theta_max 20.0
_cell_measurement_theta_min 3.0
_cell_volume 4188.8(5)
_computing_structure_refinement 'SHELXL-97 (Sheldrick, 1997)'
_computing_structure_solution 'SHELXS-97 (Sheldrick, 1990)'
_diffrn_ambient_temperature 150.0(1)
_diffrn_measured_fraction_theta_full .995
_diffrn_measured_fraction_theta_max .995
_diffrn_measurement_device_type KappaCCD
_diffrn_measurement_method 'phi and omega scans'
_diffrn_radiation_monochromator graphite
_diffrn_radiation_source 'fine-focus sealed tube'
_diffrn_radiation_type MoK\a
_diffrn_radiation_wavelength 0.71073
_diffrn_reflns_av_R_equivalents 0.0350
_diffrn_reflns_av_sigmaI/netI 0.0692
_diffrn_reflns_limit_h_max 15
_diffrn_reflns_limit_h_min -15
_diffrn_reflns_limit_k_max 31
_diffrn_reflns_limit_k_min -27
_diffrn_reflns_limit_l_max 23
_diffrn_reflns_limit_l_min -23
_diffrn_reflns_number 20064
_diffrn_reflns_theta_full 30.03
_diffrn_reflns_theta_max 30.03
_diffrn_reflns_theta_min 2.75
_exptl_absorpt_coefficient_mu 2.311
_exptl_absorpt_correction_T_max 0.7689
_exptl_absorpt_correction_T_min 0.6550
_exptl_absorpt_correction_type multi-scan
_exptl_crystal_colour purple
_exptl_crystal_density_diffrn 1.275
_exptl_crystal_density_method 'not measured'
_exptl_crystal_description plate
_exptl_crystal_F_000 1676
_exptl_crystal_size_max 0.20
_exptl_crystal_size_mid 0.20
_exptl_crystal_size_min 0.12
_refine_diff_density_max 1.900
_refine_diff_density_min -.944
_refine_diff_density_rms .110
_refine_ls_extinction_coef 0.00058(9)
_refine_ls_extinction_expression Fc^*^=kFc[1+0.001xFc^2^\l^3^/sin(2\q)]^-1/4^
_refine_ls_extinction_method SHELXL
_refine_ls_goodness_of_fit_ref 0.998
_refine_ls_hydrogen_treatment mixed
_refine_ls_matrix_type full
_refine_ls_number_parameters 380
_refine_ls_number_reflns 12187
_refine_ls_number_restraints 0
_refine_ls_restrained_S_all 0.998
_refine_ls_R_factor_all 0.0628
_refine_ls_R_factor_gt 0.0364
_refine_ls_shift/su_max 0.002
_refine_ls_shift/su_mean 0.000
_refine_ls_structure_factor_coef Fsqd
_refine_ls_weighting_details 'calc w=1/[\s^2^(Fo^2^)+(0.0258P)^2^+0.0000P] where P=(Fo^2^+2Fc^2^)/3'
_refine_ls_weighting_scheme calc
_refine_ls_wR_factor_gt 0.0708
_refine_ls_wR_factor_ref 0.0772
_reflns_number_gt 8702
_reflns_number_total 12187
_reflns_threshold_expression >2sigma(I)
_cod_data_source_file om700316a-file002.cif
_cod_data_source_block tmtcpsi
_cod_depositor_comments
;
The following automatic conversions were performed:

'_symmetry_cell_setting' value 'Monoclinic' changed to 'monoclinic'
according to /home/saulius/struct/CIF-dictionaries/cif_core.dic
dictionary named 'cif_core.dic' version 2.4.1 from 2010-06-29.

Automatic conversion script
Id: cif_fix_values 1715 2011-07-08 13:25:40Z adriana 
;
_cod_original_sg_symbol_H-M 'P21/n     '
_cod_database_code 4073411

loop_
_symmetry_equiv_pos_as_xyz
'x, y, z'
'-x+1/2, y+1/2, -z+1/2'
'-x, -y, -z'
'x-1/2, -y-1/2, z-1/2'

loop_
_atom_site_label
_atom_site_type_symbol
_atom_site_fract_x
_atom_site_fract_y
_atom_site_fract_z
_atom_site_U_iso_or_equiv
_atom_site_adp_type
_atom_site_occupancy
_atom_site_symmetry_multiplicity
_atom_site_calc_flag
_atom_site_refinement_flags
Tm1 Tm 0.133738(11) 0.136168(5) 0.264031(7) 0.02387(5) Uani 1 1 d .
Si1 Si -0.02108(8) 0.26618(3) 0.39553(5) 0.03088(19) Uani 1 1 d .
Si2 Si 0.17955(8) 0.14474(3) 0.52085(5) 0.02893(18) Uani 1 1 d .
Si3 Si 0.41663(8) 0.23264(3) 0.26106(5) 0.03213(19) Uani 1 1 d .
Si4 Si 0.24331(8) 0.01307(4) 0.09901(5) 0.0334(2) Uani 1 1 d .
Si5 Si 0.32963(8) -0.01934(3) 0.32911(5) 0.02894(19) Uani 1 1 d .
Si6 Si -0.17005(8) 0.03481(4) 0.25623(5) 0.03186(19) Uani 1 1 d .
O11 O 0.05299(19) 0.19327(8) 0.14377(11) 0.0368(5) Uani 1 1 d .
C1 C 0.1178(2) 0.22588(11) 0.37810(16) 0.0245(6) Uani 1 1 d .
C2 C 0.1889(2) 0.17879(11) 0.42073(15) 0.0232(6) Uani 1 1 d .
C3 C 0.2949(2) 0.17544(11) 0.38565(15) 0.0249(6) Uani 1 1 d .
H3 H 0.3576 0.1478 0.4017 0.030 Uiso 1 1 calc R
C4 C 0.2959(3) 0.21876(11) 0.32324(16) 0.0261(6) Uani 1 1 d .
C5 C 0.1857(3) 0.24913(11) 0.32032(16) 0.0260(6) Uani 1 1 d .
H5 H 0.1604 0.2810 0.2842 0.031 Uiso 1 1 calc R
C6 C 0.0183(3) 0.33917(13) 0.4483(2) 0.0510(9) Uani 1 1 d .
H6A H -0.0544 0.3592 0.4602 0.077 Uiso 1 1 calc R
H6B H 0.0594 0.3654 0.4141 0.077 Uiso 1 1 calc R
H6C H 0.0705 0.3312 0.4985 0.077 Uiso 1 1 calc R
C7 C -0.1081(3) 0.28498(16) 0.2957(2) 0.0520(9) Uani 1 1 d .
H7A H -0.1775 0.3094 0.3038 0.078 Uiso 1 1 calc R
H7B H -0.1346 0.2475 0.2678 0.078 Uiso 1 1 calc R
H7C H -0.0576 0.3078 0.2635 0.078 Uiso 1 1 calc R
C8 C -0.1232(3) 0.22436(14) 0.45423(19) 0.0434(8) Uani 1 1 d .
H8A H -0.0804 0.2132 0.5067 0.065 Uiso 1 1 calc R
H8B H -0.1519 0.1877 0.4251 0.065 Uiso 1 1 calc R
H8C H -0.1910 0.2502 0.4617 0.065 Uiso 1 1 calc R
C9 C 0.0558(3) 0.09043(13) 0.52714(18) 0.0385(7) Uani 1 1 d .
H9A H -0.0196 0.1089 0.5042 0.058 Uiso 1 1 calc R
H9B H 0.0526 0.0801 0.5834 0.058 Uiso 1 1 calc R
H9C H 0.0694 0.0537 0.4971 0.058 Uiso 1 1 calc R
C10 C 0.3226(3) 0.10454(16) 0.55466(19) 0.0493(9) Uani 1 1 d .
H10A H 0.3362 0.0738 0.5150 0.074 Uiso 1 1 calc R
H10B H 0.3182 0.0851 0.6065 0.074 Uiso 1 1 calc R
H10C H 0.3882 0.1337 0.5602 0.074 Uiso 1 1 calc R
C11 C 0.1678(3) 0.20719(14) 0.59473(17) 0.0434(8) Uani 1 1 d .
H11A H 0.2296 0.2374 0.5900 0.065 Uiso 1 1 calc R
H11B H 0.1783 0.1906 0.6492 0.065 Uiso 1 1 calc R
H11C H 0.0893 0.2262 0.5836 0.065 Uiso 1 1 calc R
C12 C 0.3954(4) 0.18196(16) 0.1708(2) 0.0597(11) Uani 1 1 d .
H12A H 0.3849 0.1402 0.1878 0.090 Uiso 1 1 calc R
H12B H 0.4655 0.1844 0.1427 0.090 Uiso 1 1 calc R
H12C H 0.3248 0.1948 0.1347 0.090 Uiso 1 1 calc R
C13 C 0.5636(3) 0.21346(17) 0.3170(2) 0.0566(10) Uani 1 1 d .
H13A H 0.5849 0.2434 0.3594 0.085 Uiso 1 1 calc R
H13B H 0.6236 0.2137 0.2802 0.085 Uiso 1 1 calc R
H13C H 0.5601 0.1732 0.3408 0.085 Uiso 1 1 calc R
C14 C 0.4149(3) 0.31315(14) 0.2282(2) 0.0591(11) Uani 1 1 d .
H14A H 0.3401 0.3217 0.1938 0.089 Uiso 1 1 calc R
H14B H 0.4819 0.3205 0.1983 0.089 Uiso 1 1 calc R
H14C H 0.4219 0.3396 0.2753 0.089 Uiso 1 1 calc R
C15 C 0.1656(3) 0.02827(11) 0.18752(16) 0.0254(6) Uani 1 1 d .
C16 C 0.1946(3) 0.01605(11) 0.27264(16) 0.0259(6) Uani 1 1 d .
C17 C 0.0874(3) 0.02204(11) 0.30590(16) 0.0264(6) Uani 1 1 d .
H17 H 0.0806 0.0165 0.3610 0.032 Uiso 1 1 calc R
C18 C -0.0094(2) 0.03753(11) 0.24610(16) 0.0267(6) Uani 1 1 d .
C19 C 0.0419(2) 0.04064(11) 0.17456(16) 0.0255(6) Uani 1 1 d .
H19 H -0.0012 0.0499 0.1237 0.031 Uiso 1 1 calc R
C20 C 0.1886(3) 0.06758(17) 0.01708(19) 0.0575(10) Uani 1 1 d .
H20A H 0.1037 0.0607 -0.0002 0.086 Uiso 1 1 calc R
H20B H 0.2328 0.0615 -0.0284 0.086 Uiso 1 1 calc R
H20C H 0.2005 0.1091 0.0370 0.086 Uiso 1 1 calc R
C21 C 0.1988(3) -0.06486(15) 0.0629(2) 0.0569(10) Uani 1 1 d .
H21A H 0.2259 -0.0943 0.1048 0.085 Uiso 1 1 calc R
H21B H 0.2351 -0.0740 0.0147 0.085 Uiso 1 1 calc R
H21C H 0.1120 -0.0670 0.0503 0.085 Uiso 1 1 calc R
C22 C 0.4098(3) 0.01875(14) 0.11361(19) 0.0414(8) Uani 1 1 d .
H22A H 0.4333 0.0614 0.1140 0.062 Uiso 1 1 calc R
H22B H 0.4414 -0.0022 0.0697 0.062 Uiso 1 1 calc R
H22C H 0.4418 0.0000 0.1647 0.062 Uiso 1 1 calc R
C23 C 0.2916(3) -0.04693(15) 0.42750(19) 0.0500(9) Uani 1 1 d .
H23A H 0.2620 -0.0131 0.4568 0.075 Uiso 1 1 calc R
H23B H 0.3628 -0.0639 0.4590 0.075 Uiso 1 1 calc R
H23C H 0.2301 -0.0782 0.4182 0.075 Uiso 1 1 calc R
C24 C 0.3755(3) -0.08786(12) 0.2758(2) 0.0427(8) Uani 1 1 d .
H24A H 0.3069 -0.1148 0.2630 0.064 Uiso 1 1 calc R
H24B H 0.4386 -0.1092 0.3103 0.064 Uiso 1 1 calc R
H24C H 0.4050 -0.0756 0.2262 0.064 Uiso 1 1 calc R
C25 C 0.4628(3) 0.03077(13) 0.3473(2) 0.0405(8) Uani 1 1 d .
H25A H 0.4756 0.0504 0.2970 0.061 Uiso 1 1 calc R
H25B H 0.5328 0.0066 0.3674 0.061 Uiso 1 1 calc R
H25C H 0.4499 0.0616 0.3870 0.061 Uiso 1 1 calc R
C26 C -0.1944(3) 0.05547(14) 0.35931(18) 0.0444(8) Uani 1 1 d .
H26A H -0.1532 0.0265 0.3974 0.067 Uiso 1 1 calc R
H26B H -0.2797 0.0547 0.3633 0.067 Uiso 1 1 calc R
H26C H -0.1631 0.0962 0.3719 0.067 Uiso 1 1 calc R
C27 C -0.2584(3) 0.08716(17) 0.1845(2) 0.0587(10) Uani 1 1 d .
H27A H -0.2312 0.1288 0.1953 0.088 Uiso 1 1 calc R
H27B H -0.3428 0.0841 0.1909 0.088 Uiso 1 1 calc R
H27C H -0.2477 0.0762 0.1295 0.088 Uiso 1 1 calc R
C28 C -0.2258(3) -0.04349(15) 0.2338(2) 0.0563(10) Uani 1 1 d .
H28A H -0.2197 -0.0532 0.1777 0.084 Uiso 1 1 calc R
H28B H -0.3091 -0.0462 0.2430 0.084 Uiso 1 1 calc R
H28C H -0.1778 -0.0722 0.2689 0.084 Uiso 1 1 calc R
C29 C 0.0865(4) 0.25252(15) 0.1201(2) 0.0636(12) Uani 1 1 d .
H29A H 0.1727 0.2591 0.1364 0.076 Uiso 1 1 calc R
H29B H 0.0422 0.2838 0.1460 0.076 Uiso 1 1 calc R
C30 C 0.0586(4) 0.25631(16) 0.0342(2) 0.0609(11) Uani 1 1 d .
H30A H 0.1284 0.2451 0.0079 0.073 Uiso 1 1 calc R
H30B H 0.0335 0.2978 0.0176 0.073 Uiso 1 1 calc R
C31 C -0.0417(4) 0.21222(15) 0.0126(2) 0.0542(10) Uani 1 1 d .
H31A H -0.1166 0.2337 -0.0066 0.065 Uiso 1 1 calc R
H31B H -0.0232 0.1840 -0.0297 0.065 Uiso 1 1 calc R
C32 C -0.0517(3) 0.17906(15) 0.0885(2) 0.0500(9) Uani 1 1 d .
H32A H -0.1241 0.1919 0.1108 0.060 Uiso 1 1 calc R
H32B H -0.0566 0.1350 0.0785 0.060 Uiso 1 1 calc R

loop_
_atom_site_aniso_label
_atom_site_aniso_U_11
_atom_site_aniso_U_22
_atom_site_aniso_U_33
_atom_site_aniso_U_23
_atom_site_aniso_U_13
_atom_site_aniso_U_12
Tm1 0.02701(8) 0.02279(7) 0.02094(7) -0.00014(4) 0.00007(5) -0.00081(5)
Si1 0.0280(5) 0.0298(4) 0.0361(5) -0.0008(3) 0.0088(4) 0.0016(4)
Si2 0.0272(5) 0.0384(4) 0.0208(4) 0.0020(3) 0.0021(3) -0.0040(4)
Si3 0.0318(5) 0.0336(4) 0.0338(5) -0.0029(3) 0.0146(4) -0.0051(4)
Si4 0.0291(5) 0.0442(5) 0.0268(4) -0.0078(4) 0.0032(4) 0.0043(4)
Si5 0.0266(5) 0.0275(4) 0.0314(4) 0.0003(3) -0.0008(4) 0.0031(4)
Si6 0.0231(5) 0.0405(4) 0.0314(5) 0.0025(3) 0.0019(4) -0.0050(4)
O11 0.0428(14) 0.0325(10) 0.0327(11) 0.0093(8) -0.0032(10) -0.0053(10)
C1 0.0225(15) 0.0264(13) 0.0248(14) -0.0034(11) 0.0040(12) -0.0017(12)
C2 0.0245(15) 0.0247(12) 0.0207(13) -0.0043(10) 0.0041(12) -0.0044(12)
C3 0.0224(16) 0.0257(13) 0.0258(15) -0.0030(11) 0.0000(12) 0.0006(12)
C4 0.0286(17) 0.0272(13) 0.0233(14) -0.0040(11) 0.0056(12) -0.0055(13)
C5 0.0299(17) 0.0232(12) 0.0256(15) -0.0003(10) 0.0060(13) -0.0045(12)
C6 0.057(3) 0.0344(16) 0.066(2) -0.0085(16) 0.023(2) 0.0044(17)
C7 0.039(2) 0.065(2) 0.052(2) 0.0090(18) 0.0048(17) 0.0103(18)
C8 0.0315(19) 0.0483(18) 0.052(2) 0.0029(15) 0.0119(16) -0.0003(15)
C9 0.040(2) 0.0432(16) 0.0321(17) 0.0085(13) 0.0041(15) -0.0056(16)
C10 0.046(2) 0.069(2) 0.0318(18) 0.0160(16) 0.0009(16) 0.0090(19)
C11 0.044(2) 0.061(2) 0.0264(16) -0.0064(14) 0.0114(15) -0.0156(17)
C12 0.081(3) 0.061(2) 0.041(2) -0.0086(17) 0.023(2) -0.001(2)
C13 0.035(2) 0.078(2) 0.061(2) -0.001(2) 0.0188(18) -0.0013(19)
C14 0.059(3) 0.0401(18) 0.088(3) 0.0060(18) 0.046(2) -0.0053(18)
C15 0.0245(16) 0.0258(13) 0.0260(14) -0.0034(11) 0.0035(12) -0.0012(12)
C16 0.0229(16) 0.0257(13) 0.0289(15) -0.0034(11) 0.0036(12) -0.0013(12)
C17 0.0288(17) 0.0256(13) 0.0247(14) 0.0014(11) 0.0030(13) -0.0031(13)
C18 0.0226(16) 0.0254(13) 0.0316(16) -0.0011(11) 0.0022(13) -0.0022(12)
C19 0.0253(16) 0.0267(13) 0.0227(14) -0.0034(11) -0.0033(12) 0.0004(12)
C20 0.048(2) 0.093(3) 0.0319(19) 0.0103(18) 0.0092(17) 0.018(2)
C21 0.043(2) 0.069(2) 0.059(2) -0.0357(19) 0.0042(19) -0.0029(19)
C22 0.0328(19) 0.0493(18) 0.0437(19) -0.0069(15) 0.0105(15) 0.0006(16)
C23 0.044(2) 0.064(2) 0.040(2) 0.0174(16) -0.0021(17) 0.0115(18)
C24 0.044(2) 0.0293(15) 0.053(2) -0.0012(14) -0.0013(17) 0.0071(15)
C25 0.0270(18) 0.0367(16) 0.055(2) -0.0068(14) -0.0035(16) 0.0031(14)
C26 0.033(2) 0.0548(19) 0.047(2) -0.0077(16) 0.0117(16) -0.0044(16)
C27 0.0271(19) 0.083(3) 0.066(3) 0.029(2) 0.0055(18) 0.0024(19)
C28 0.054(3) 0.066(2) 0.050(2) -0.0100(18) 0.0125(19) -0.029(2)
C29 0.085(3) 0.053(2) 0.046(2) 0.0233(17) -0.016(2) -0.027(2)
C30 0.064(3) 0.071(2) 0.046(2) 0.0250(18) -0.001(2) -0.011(2)
C31 0.069(3) 0.0509(19) 0.038(2) 0.0095(15) -0.0104(19) -0.007(2)
C32 0.042(2) 0.0471(18) 0.056(2) 0.0197(16) -0.0122(18) -0.0068(17)

loop_
_atom_type_symbol
_atom_type_description
_atom_type_scat_dispersion_real
_atom_type_scat_dispersion_imag
_atom_type_scat_source
C C .0033 .0016 'International Tables Vol C Tables 4.2.6.8 and 6.1.1.4'
H H .0000 .0000 'International Tables Vol C Tables 4.2.6.8 and 6.1.1.4'
O O .0106 .0060 'International Tables Vol C Tables 4.2.6.8 and 6.1.1.4'
Si Si .0817 .0704 'International Tables Vol C Tables 4.2.6.8 and 6.1.1.4'
Tm Tm -.3139 5.2483 'International Tables Vol C Tables 4.2.6.8 and 6.1.1.4'

loop_
_geom_angle_atom_site_label_1
_geom_angle_atom_site_label_2
_geom_angle_atom_site_label_3
_geom_angle
O11 Tm1 C4 96.72(7)
O11 Tm1 C17 129.33(7)
C4 Tm1 C17 133.50(8)
O11 Tm1 C3 126.82(7)
C4 Tm1 C3 30.65(8)
C17 Tm1 C3 103.85(8)
O11 Tm1 C5 81.58(7)
C4 Tm1 C5 30.40(8)
C17 Tm1 C5 144.52(8)
C3 Tm1 C5 49.03(8)
O11 Tm1 C18 99.82(7)
C4 Tm1 C18 163.30(8)
C17 Tm1 C18 30.65(8)
C3 Tm1 C18 132.67(8)
C5 Tm1 C18 151.60(8)
O11 Tm1 C19 82.55(7)
C4 Tm1 C19 157.75(9)
C17 Tm1 C19 48.91(8)
C3 Tm1 C19 147.17(8)
C5 Tm1 C19 163.63(8)
C18 Tm1 C19 30.06(8)
O11 Tm1 C16 127.19(7)
C4 Tm1 C16 118.93(8)
C17 Tm1 C16 30.09(8)
C3 Tm1 C16 97.57(8)
C5 Tm1 C16 146.44(8)
C18 Tm1 C16 50.92(8)
C19 Tm1 C16 49.60(8)
O11 Tm1 C15 96.74(7)
C4 Tm1 C15 129.42(8)
C17 Tm1 C15 49.73(8)
C3 Tm1 C15 121.00(8)
C5 Tm1 C15 157.71(9)
C18 Tm1 C15 50.68(8)
C19 Tm1 C15 29.96(8)
C16 Tm1 C15 30.60(7)
O11 Tm1 C1 98.67(7)
C4 Tm1 C1 50.55(8)
C17 Tm1 C1 117.03(8)
C3 Tm1 C1 49.26(8)
C5 Tm1 C1 29.84(8)
C18 Tm1 C1 123.81(8)
C19 Tm1 C1 151.67(8)
C16 Tm1 C1 133.85(8)
C15 Tm1 C1 164.44(8)
O11 Tm1 C2 128.07(7)
C4 Tm1 C2 50.58(8)
C17 Tm1 C2 95.50(8)
C3 Tm1 C2 29.73(8)
C5 Tm1 C2 49.27(8)
C18 Tm1 C2 115.55(8)
C19 Tm1 C2 143.71(8)
C16 Tm1 C2 104.73(7)
C15 Tm1 C2 134.96(8)
C1 Tm1 C2 30.08(8)
C8 Si1 C6 107.57(15)
C8 Si1 C1 116.35(13)
C6 Si1 C1 109.55(14)
C8 Si1 C7 107.13(16)
C6 Si1 C7 107.33(16)
C1 Si1 C7 108.54(14)
C9 Si2 C2 116.61(13)
C9 Si2 C10 107.81(15)
C2 Si2 C10 108.35(14)
C9 Si2 C11 108.41(14)
C2 Si2 C11 108.69(12)
C10 Si2 C11 106.53(15)
C13 Si3 C4 110.95(15)
C13 Si3 C14 110.03(18)
C4 Si3 C14 110.26(14)
C13 Si3 C12 106.46(17)
C4 Si3 C12 109.50(15)
C14 Si3 C12 109.56(17)
C15 Si4 C20 109.10(14)
C15 Si4 C21 106.83(15)
C20 Si4 C21 107.73(17)
C15 Si4 C22 117.42(13)
C20 Si4 C22 106.35(16)
C21 Si4 C22 109.07(15)
C16 Si5 C25 115.24(13)
C16 Si5 C23 108.48(14)
C25 Si5 C23 109.09(15)
C16 Si5 C24 111.00(13)
C25 Si5 C24 106.75(15)
C23 Si5 C24 105.86(15)
C26 Si6 C18 110.54(14)
C26 Si6 C28 109.26(15)
C18 Si6 C28 108.79(15)
C26 Si6 C27 108.60(17)
C18 Si6 C27 111.69(14)
C28 Si6 C27 107.90(17)
C29 O11 C32 104.3(2)
C29 O11 Tm1 127.91(18)
C32 O11 Tm1 127.10(16)
C5 C1 C2 106.5(2)
C5 C1 Si1 118.9(2)
C2 C1 Si1 133.7(2)
C5 C1 Tm1 72.12(14)
C2 C1 Tm1 75.26(14)
Si1 C1 Tm1 125.67(12)
C3 C2 C1 106.2(2)
C3 C2 Si2 120.9(2)
C1 C2 Si2 130.1(2)
C3 C2 Tm1 71.45(14)
C1 C2 Tm1 74.65(14)
Si2 C2 Tm1 133.32(12)
C2 C3 C4 111.5(2)
C2 C3 Tm1 78.82(15)
C4 C3 Tm1 74.25(15)
C5 C4 C3 104.5(2)
C5 C4 Si3 128.1(2)
C3 C4 Si3 127.4(2)
C5 C4 Tm1 75.63(15)
C3 C4 Tm1 75.11(15)
Si3 C4 Tm1 115.03(11)
C4 C5 C1 111.3(2)
C4 C5 Tm1 73.97(14)
C1 C5 Tm1 78.04(14)
C19 C15 C16 106.0(2)
C19 C15 Si4 118.5(2)
C16 C15 Si4 133.4(2)
C19 C15 Tm1 73.49(14)
C16 C15 Tm1 74.14(14)
Si4 C15 Tm1 129.49(12)
C17 C16 C15 106.3(2)
C17 C16 Si5 122.0(2)
C15 C16 Si5 130.0(2)
C17 C16 Tm1 72.91(14)
C15 C16 Tm1 75.26(14)
Si5 C16 Tm1 128.13(12)
C16 C17 C18 111.4(2)
C16 C17 Tm1 77.00(14)
C18 C17 Tm1 75.47(14)
C19 C18 C17 104.3(2)
C19 C18 Si6 127.2(2)
C17 C18 Si6 126.8(2)
C19 C18 Tm1 75.25(15)
C17 C18 Tm1 73.88(14)
Si6 C18 Tm1 126.66(12)
C18 C19 C15 112.0(2)
C18 C19 Tm1 74.68(14)
C15 C19 Tm1 76.55(14)
O11 C29 C30 107.5(3)
C29 C30 C31 105.2(3)
C32 C31 C30 104.7(3)
O11 C32 C31 107.1(3)

loop_
_geom_bond_atom_site_label_1
_geom_bond_atom_site_label_2
_geom_bond_distance
Tm1 O11 2.4569(18)
Tm1 C4 2.688(3)
Tm1 C17 2.692(2)
Tm1 C3 2.699(3)
Tm1 C5 2.709(2)
Tm1 C18 2.713(3)
Tm1 C19 2.720(2)
Tm1 C16 2.744(2)
Tm1 C15 2.759(2)
Tm1 C1 2.785(2)
Tm1 C2 2.793(2)
Si1 C8 1.867(3)
Si1 C6 1.868(3)
Si1 C1 1.868(3)
Si1 C7 1.877(3)
Si2 C9 1.861(3)
Si2 C2 1.863(3)
Si2 C10 1.871(3)
Si2 C11 1.876(3)
Si3 C13 1.850(3)
Si3 C4 1.859(3)
Si3 C14 1.864(3)
Si3 C12 1.878(3)
Si4 C15 1.862(3)
Si4 C20 1.874(3)
Si4 C21 1.875(3)
Si4 C22 1.877(3)
Si5 C16 1.864(3)
Si5 C25 1.866(3)
Si5 C23 1.870(3)
Si5 C24 1.871(3)
Si6 C26 1.851(3)
Si6 C18 1.855(3)
Si6 C28 1.865(3)
Si6 C27 1.865(3)
O11 C29 1.436(3)
O11 C32 1.442(4)
C1 C5 1.417(4)
C1 C2 1.447(4)
C2 C3 1.412(4)
C3 C4 1.423(4)
C4 C5 1.415(4)
C15 C19 1.417(4)
C15 C16 1.452(4)
C16 C17 1.412(4)
C17 C18 1.429(4)
C18 C19 1.409(4)
C29 C30 1.441(4)
C30 C31 1.505(5)
C31 C32 1.492(4)
